data_7041515
loop_
_publ_author_name
'Sagar, Shipra'
'Sengupta, Swaraj'
'Mota, Antonio J.'
'Chattopadhyay, Shyamal K.'
'Espinosa Ferao, Arturo'
'Riviere, Eric'
'Lewis, William'
'Naskar, Subhendu'

_publ_section_title
;
 Cubane-like tetranuclear Cu(ii) complexes bearing a Cu4O4 core: crystal
 structure, magnetic properties, DFT calculations and phenoxazinone
 synthase like activity.
;
_journal_issue 4
_journal_name_full 'Dalton transactions (Cambridge, England : 2003)'
_journal_page_first 1249
_journal_page_last 1259
_journal_paper_doi 10.1039/c6dt03754b
_journal_volume 46
_journal_year 2017
_chemical_formula_moiety 'C40 H28 Br4 Cu4 N8 O8 S4, 2(C2 H6 O S), 2(O)'
_chemical_formula_sum 'C44 H44 Br4 Cu4 N8 O12 S6'
_chemical_formula_weight 1643.03
_space_group_crystal_system triclinic
_space_group_IT_number 2
_space_group_name_Hall '-P 1'
_space_group_name_H-M_alt 'P -1'
_symmetry_space_group_name_Hall '-P 1'
_symmetry_space_group_name_H-M 'P -1'
_atom_sites_solution_hydrogens mixed
_atom_sites_solution_primary iterative
_atom_sites_solution_secondary difmap
_audit_creation_date 2015-01-15
_audit_creation_method
;
Olex2 1.2
(compiled 2014.11.28 svn.r3106 for OlexSys, GUI svn.r4959)
;
_audit_update_record
;
2016-09-27 deposited with the CCDC.
2016-12-07 downloaded from the CCDC.
;
_cell_angle_alpha 81.325(9)
_cell_angle_beta 70.620(9)
_cell_angle_gamma 71.468(9)
_cell_formula_units_Z 2
_cell_length_a 14.5404(14)
_cell_length_b 15.0453(15)
_cell_length_c 15.6677(16)
_cell_measurement_reflns_used 7686
_cell_measurement_temperature 120(2)
_cell_measurement_theta_max 73.6040
_cell_measurement_theta_min 4.1080
_cell_volume 3061.7(6)
_computing_cell_refinement
'CrysAlisPro, Agilent Technologies, Version 1.171.37.35 (release 13-08-2014 CrysAlis171 .NET) (compiled Aug 13 2014,18:06:01)'
_computing_data_collection
'CrysAlisPro, Agilent Technologies, Version 1.171.37.35 (release 13-08-2014 CrysAlis171 .NET) (compiled Aug 13 2014,18:06:01)'
_computing_data_reduction
'CrysAlisPro, Agilent Technologies, Version 1.171.37.35 (release 13-08-2014 CrysAlis171 .NET) (compiled Aug 13 2014,18:06:01)'
_computing_molecular_graphics 'Olex2 (Dolomanov et al., 2009)'
_computing_publication_material 'Olex2 (Dolomanov et al., 2009)'
_computing_structure_refinement 'ShelXL (Sheldrick, 2008)'
_computing_structure_solution 'olex2.solve (Bourhis et al., 2015)'
_diffrn_ambient_environment N~2~
_diffrn_ambient_temperature 120(2)
_diffrn_crystal_treatment 'flash frozen in gaseous N2'
_diffrn_detector 'CCD area detector'
_diffrn_detector_area_resol_mean 10.3613
_diffrn_detector_type 'Agilent Diffraction Atlas detector'
_diffrn_measured_fraction_theta_full 0.999
_diffrn_measured_fraction_theta_max 0.999
_diffrn_measurement_details
;
#__ type_ start__ end____ width___ exp.time_
  1 omega  -91.00  -64.00   1.0000   60.0000
omega____ theta____ kappa____ phi______ frames
    -      -38.5000 -164.0000 -101.0000 27

#__ type_ start__ end____ width___ exp.time_
  2 omega -108.00  -16.00   1.0000   60.0000
omega____ theta____ kappa____ phi______ frames
    -      -38.5000  -57.0000 -180.0000 92

#__ type_ start__ end____ width___ exp.time_
  3 omega  -90.00  -54.00   1.0000   60.0000
omega____ theta____ kappa____ phi______ frames
    -      -38.5000  125.0000   30.0000 36

#__ type_ start__ end____ width___ exp.time_
  4 omega -109.00  -13.00   1.0000   60.0000
omega____ theta____ kappa____ phi______ frames
    -      -38.5000  -57.0000   60.0000 96

#__ type_ start__ end____ width___ exp.time_
  5 omega  -64.00   32.00   1.0000   60.0000
omega____ theta____ kappa____ phi______ frames
    -      -38.5000   57.0000  -30.0000 96

#__ type_ start__ end____ width___ exp.time_
  6 omega   87.00  114.00   1.0000   60.0000
omega____ theta____ kappa____ phi______ frames
    -       43.1277  164.0000  -76.0000 27

#__ type_ start__ end____ width___ exp.time_
  7 omega   37.00   70.00   1.0000  240.0000
omega____ theta____ kappa____ phi______ frames
    -      107.3822  -30.0000  -30.0000 33

#__ type_ start__ end____ width___ exp.time_
  8 omega   42.00   98.00   1.0000  240.0000
omega____ theta____ kappa____ phi______ frames
    -      107.3822  -95.0000 -180.0000 56

#__ type_ start__ end____ width___ exp.time_
  9 omega   89.00  171.00   1.0000  240.0000
omega____ theta____ kappa____ phi______ frames
    -      107.3822   45.0000    0.0000 82

#__ type_ start__ end____ width___ exp.time_
 10 omega   39.00   72.00   1.0000  240.0000
omega____ theta____ kappa____ phi______ frames
    -      107.3822  -30.0000   60.0000 33

#__ type_ start__ end____ width___ exp.time_
 11 omega   36.00   87.00   1.0000  240.0000
omega____ theta____ kappa____ phi______ frames
    -      107.3822  -30.0000    0.0000 51

#__ type_ start__ end____ width___ exp.time_
 12 omega   61.00  119.00   1.0000  240.0000
omega____ theta____ kappa____ phi______ frames
    -      107.3822 -125.0000   90.0000 58

#__ type_ start__ end____ width___ exp.time_
 13 omega   41.00   91.00   1.0000  240.0000
omega____ theta____ kappa____ phi______ frames
    -      107.3822  -30.0000   90.0000 50

#__ type_ start__ end____ width___ exp.time_
 14 omega   64.00   91.00   1.0000  240.0000
omega____ theta____ kappa____ phi______ frames
    -      107.3822  -95.0000  120.0000 27

#__ type_ start__ end____ width___ exp.time_
 15 omega   44.00   92.00   1.0000  240.0000
omega____ theta____ kappa____ phi______ frames
    -      107.3822  -45.0000  150.0000 48

#__ type_ start__ end____ width___ exp.time_
 16 omega   27.00  151.00   1.0000  240.0000
omega____ theta____ kappa____ phi______ frames
    -      107.3822  -15.0000 -180.0000 124

#__ type_ start__ end____ width___ exp.time_
 17 omega   56.00   87.00   1.0000  240.0000
omega____ theta____ kappa____ phi______ frames
    -      107.3822  -30.0000 -120.0000 31

#__ type_ start__ end____ width___ exp.time_
 18 omega   36.00   89.00   1.0000  240.0000
omega____ theta____ kappa____ phi______ frames
    -      107.3822  -45.0000   60.0000 53

#__ type_ start__ end____ width___ exp.time_
 19 omega   47.00  121.00   1.0000  240.0000
omega____ theta____ kappa____ phi______ frames
    -      107.3822 -125.0000  -60.0000 74

#__ type_ start__ end____ width___ exp.time_
 20 omega   39.00  132.00   1.0000  240.0000
omega____ theta____ kappa____ phi______ frames
    -      107.3822  -77.0000  -90.0000 93

#__ type_ start__ end____ width___ exp.time_
 21 omega   50.00  105.00   1.0000  240.0000
omega____ theta____ kappa____ phi______ frames
    -      107.3822  -95.0000   90.0000 55

#__ type_ start__ end____ width___ exp.time_
 22 omega -109.00  -12.00   1.0000   60.0000
omega____ theta____ kappa____ phi______ frames
    -      -38.5000  -57.0000  -60.0000 97

#__ type_ start__ end____ width___ exp.time_
 23 omega   12.00  117.00   1.0000   60.0000
omega____ theta____ kappa____ phi______ frames
    -       43.1277   77.0000   30.0000 105

#__ type_ start__ end____ width___ exp.time_
 24 omega   12.00  117.00   1.0000   60.0000
omega____ theta____ kappa____ phi______ frames
    -       43.1277   77.0000  120.0000 105

#__ type_ start__ end____ width___ exp.time_
 25 omega   23.00   98.00   1.0000   60.0000
omega____ theta____ kappa____ phi______ frames
    -       43.1277 -125.0000   60.0000 75

#__ type_ start__ end____ width___ exp.time_
 26 omega    1.00   83.00   1.0000   60.0000
omega____ theta____ kappa____ phi______ frames
    -       43.1277  -99.0000 -180.0000 82

#__ type_ start__ end____ width___ exp.time_
 27 omega   16.00  113.00   1.0000   60.0000
omega____ theta____ kappa____ phi______ frames
    -       43.1277   57.0000  -90.0000 97

#__ type_ start__ end____ width___ exp.time_
 28 omega   21.00  168.00   1.0000  240.0000
omega____ theta____ kappa____ phi______ frames
    -      107.3822    0.0000  -60.0000 147
;
_diffrn_measurement_device '\k-geometry diffractometer'
_diffrn_measurement_device_type 'SuperNova, Dual, Cu at zero, Atlas'
_diffrn_measurement_method '\w scans'
_diffrn_measurement_specimen_support 'MiTeGen micromount'
_diffrn_orient_matrix_UB_11 -0.0428575000
_diffrn_orient_matrix_UB_12 0.1076500000
_diffrn_orient_matrix_UB_13 0.0020253000
_diffrn_orient_matrix_UB_21 0.0180375000
_diffrn_orient_matrix_UB_22 0.0064053000
_diffrn_orient_matrix_UB_23 -0.1030574000
_diffrn_orient_matrix_UB_31 -0.1076382000
_diffrn_orient_matrix_UB_32 -0.0079647000
_diffrn_orient_matrix_UB_33 0.0163575000
_diffrn_radiation_collimation 'focusing mirrors'
_diffrn_radiation_monochromator mirror
_diffrn_radiation_probe x-ray
_diffrn_radiation_type CuK\a
_diffrn_radiation_wavelength 1.54184
_diffrn_reflns_av_R_equivalents 0.1181
_diffrn_reflns_av_unetI/netI 0.1041
_diffrn_reflns_Laue_measured_fraction_full 0.999
_diffrn_reflns_Laue_measured_fraction_max 0.999
_diffrn_reflns_limit_h_max 12
_diffrn_reflns_limit_h_min -17
_diffrn_reflns_limit_k_max 17
_diffrn_reflns_limit_k_min -17
_diffrn_reflns_limit_l_max 18
_diffrn_reflns_limit_l_min -18
_diffrn_reflns_number 32366
_diffrn_reflns_point_group_measured_fraction_full 0.999
_diffrn_reflns_point_group_measured_fraction_max 0.999
_diffrn_reflns_theta_full 66.601
_diffrn_reflns_theta_max 66.601
_diffrn_reflns_theta_min 3.364
_diffrn_source 'microfocus sealed tube'
_diffrn_source_target Cu
_diffrn_source_type 'Agilent Diffraction microfocus tube'
_exptl_absorpt_coefficient_mu 7.049
_exptl_absorpt_correction_T_max 0.836
_exptl_absorpt_correction_T_min 0.472
_exptl_absorpt_correction_type gaussian
_exptl_absorpt_process_details
'CrysAlisPro, Agilent Technologies, Version 1.171.37.35 (release 13-08-2014 CrysAlis171 .NET) (compiled Aug 13 2014,18:06:01) Numerical absorption correction based on gaussian integration over a multifaceted crystal model Empirical absorption correction using spherical harmonics, implemented in SCALE3 ABSPACK scaling algorithm.'
_exptl_crystal_colour 'clear light yellow'
_exptl_crystal_colour_lustre clear
_exptl_crystal_colour_modifier light
_exptl_crystal_colour_primary yellow
_exptl_crystal_density_diffrn 1.782
_exptl_crystal_description needle
_exptl_crystal_F_000 1624
_exptl_crystal_size_max 0.209
_exptl_crystal_size_mid 0.0662
_exptl_crystal_size_min 0.0264
_refine_diff_density_max 2.629
_refine_diff_density_min -1.089
_refine_diff_density_rms 0.225
_refine_ls_extinction_method none
_refine_ls_goodness_of_fit_ref 1.221
_refine_ls_hydrogen_treatment constr
_refine_ls_matrix_type full
_refine_ls_number_parameters 723
_refine_ls_number_reflns 10828
_refine_ls_number_restraints 1351
_refine_ls_restrained_S_all 1.178
_refine_ls_R_factor_all 0.1781
_refine_ls_R_factor_gt 0.1273
_refine_ls_shift/su_max 0.000
_refine_ls_shift/su_mean 0.000
_refine_ls_structure_factor_coef Fsqd
_refine_ls_weighting_details 'w=1/[\s^2^(Fo^2^)+(0.2000P)^2^] where P=(Fo^2^+2Fc^2^)/3'
_refine_ls_weighting_scheme calc
_refine_ls_wR_factor_gt 0.3317
_refine_ls_wR_factor_ref 0.3879
_reflns_Friedel_coverage 0.000
_reflns_number_gt 6385
_reflns_number_total 10828
_reflns_threshold_expression 'I > 2\s(I)'
_cod_data_source_file c6dt03754b2.cif
_cod_data_source_block skwllh_sq
_cod_depositor_comments 'Adding full bibliography for 7041513--7041515.cif.'
_cod_database_code 7041515
_nottingham_internal_coll_name SKWLLH
_nottingham_internal_coll_number 14030
_nottingham_internal_coll_client SN/WL
_nottingham_internal_coll_type custom
_nottingham_internal_coll_frame_method 'omega scans'
_nottingham_internal_coll_frame_time '60.0000, 240.0000'
_nottingham_internal_coll_frame_width 1.0000
_nottingham_internal_coll_user pczwl
_nottingham_internal_coll_date 02/10/2014
_nottingham_internal_coll_location NOTTS
_nottingham_internal_process_date 15/01/2015
_nottingham_internal_process_user pczwl
_nottingham_internal_solution_date 3/10/2014
_nottingham_internal_solution_user pczwl
_nottingham_internal_refinement_date 15/1/2015
_nottingham_internal_refinement_user pczwl
_nottingham_internal_validation_date 15/1/2015
_nottingham_internal_validation_user pczwl
_nottingham_internal_archive_date 15/1/2015
_platon_squeeze_void_probe_radius 1.20
_chemical_oxdiff_formula 'C44 H44 Br4 Cu4 N8 O12 S6'
_chemical_oxdiff_usercomment 'SKWLLH #14030 SN-314 IN FOMBLIN FILM ON A MICROMOUNT FOR SN/WL'
_shelx_space_group_comment
;
The symmetry employed for this shelxl refinement is uniquely defined
by the following loop, which should always be used as a source of
symmetry information in preference to the above space-group names.
They are only intended as comments.
;
_reflns_odcompleteness_completeness 99.95
_reflns_odcompleteness_iscentric 1
_reflns_odcompleteness_theta 66.97
_olex2_refinement_description
;
1. Fixed Uiso
 At 1.2 times of:
  All C(H) groups, All N(H) groups
 At 1.5 times of:
  All C(H,H,H) groups, All C(H,H,H,H,H,H) groups
2. Restrained distances
 S85-O86 \\sim S85A-O86
 with sigma of 0.02
 S85A-C88 \\sim S85-C88 \\sim S85-C87 \\sim S85A-C87
 with sigma of 0.02
3. Uiso/Uaniso restraints and constraints
All non-hydrogen atoms have similar U: within 2A with sigma of 0.01 and sigma
for terminal atoms of 0.02
4. Rigid body (RIGU) restrains
 All non-hydrogen atoms
 with sigma for 1-2 distances of 0.004 and sigma for 1-3 distances of 0.004
5. Others
 Sof(S85A)=Sof(H87D)=Sof(H87E)=Sof(H87F)=Sof(H88D)=Sof(H88E)=Sof(H88F)=1-FVAR(1)
 Sof(S85)=Sof(H87A)=Sof(H87B)=Sof(H87C)=Sof(H88A)=Sof(H88B)=Sof(H88C)=FVAR(1)
 Sof(C84A)=Sof(H84D)=Sof(H84E)=Sof(H84F)=1-FVAR(2)
 Sof(C84)=Sof(H84A)=Sof(H84B)=Sof(H84C)=FVAR(2)
6.a Riding coordinates:
 C84A(H84D,H84E,H84F)
6.b Ternary CH refined with riding coordinates:
 C7(H7), C27(H27), C47(H47), C67(H67)
6.c Me refined with riding coordinates:
 C83(H83A,H83B,H83C), C84(H84A,H84B,H84C), C87(H87A,H87B,H87C), C87(H87D,H87E,
 H87F), C88(H88A,H88B,H88C), C88(H88D,H88E,H88F)
6.d Aromatic/amide H refined with riding coordinates:
 N6(H6), N26(H26), N46(H46), N66(H66), C12(H12), C4(H4), C5(H5), C11(H11),
 C14(H14), C24(H24), C25(H25), C31(H31), C32(H32), C34(H34), C44(H44), C45(H45),
  C51(H51), C52(H52), C54(H54), C64(H64), C65(H65), C71(H71), C72(H72), C74(H74)
;
_shelx_shelxl_version_number 2014/7
_nottingham_internal_coll_instrument 'SN, XDA 017/09'
_olex2_exptl_crystal_mounting_method 'in fomblin film on a micromount'
_olex2_submission_special_instructions 'No special instructions were received'

loop_
_space_group_symop_operation_xyz
'x, y, z'
'-x, -y, -z'

loop_
_atom_site_label
_atom_site_type_symbol
_atom_site_fract_x
_atom_site_fract_y
_atom_site_fract_z
_atom_site_U_iso_or_equiv
_atom_site_adp_type
_atom_site_occupancy
_atom_site_site_symmetry_order
_atom_site_calc_flag
_atom_site_refinement_flags_posn
_atom_site_refinement_flags_adp
_atom_site_refinement_flags_occupancy
_atom_site_disorder_assembly
_atom_site_disorder_group
Br16 Br -0.26373(14) 0.98180(17) 0.03891(17) 0.0907(7) Uani 1 1 d . U . . .
Br36 Br 0.49754(18) 0.9390(3) 0.4225(2) 0.1240(11) Uani 1 1 d . U . . .
Br56 Br 0.73784(17) 0.5332(3) -0.0032(2) 0.1244(11) Uani 1 1 d . U . . .
Br76 Br -0.24732(18) 0.50572(16) 0.47491(18) 0.0953(7) Uani 1 1 d . U . . .
Cu1 Cu 0.14633(13) 0.64381(13) 0.18984(14) 0.0488(5) Uani 1 1 d . U . . .
Cu2 Cu 0.26491(13) 0.79985(13) 0.13901(13) 0.0471(5) Uani 1 1 d . U . . .
Cu3 Cu 0.05327(13) 0.83925(13) 0.29432(13) 0.0490(5) Uani 1 1 d . U . . .
Cu4 Cu 0.24175(14) 0.68160(14) 0.33335(14) 0.0504(5) Uani 1 1 d . U . . .
S3 S 0.3467(3) 0.6879(3) -0.1343(3) 0.0633(9) Uani 1 1 d . U . . .
S23 S 0.0385(3) 1.1311(3) 0.1727(3) 0.0578(8) Uani 1 1 d . U . . .
S43 S 0.2334(3) 0.3573(3) 0.3268(3) 0.0682(10) Uani 1 1 d . U . . .
S63 S 0.0722(5) 0.8213(6) 0.5969(5) 0.126(2) Uani 1 1 d . U . . .
O8 O 0.1360(6) 0.7757(6) 0.1489(6) 0.0480(15) Uani 1 1 d . U . . .
O15 O 0.0335(7) 0.6420(7) 0.1543(7) 0.0590(19) Uani 1 1 d . U . . .
O28 O 0.1977(6) 0.8369(6) 0.2650(6) 0.0446(15) Uani 1 1 d . U . . .
O35 O 0.3796(6) 0.8415(7) 0.1255(7) 0.0543(18) Uani 1 1 d . U . . .
O48 O 0.2720(6) 0.6452(6) 0.2101(6) 0.0491(16) Uani 1 1 d . U . . .
O55 O 0.3804(8) 0.6395(8) 0.3335(8) 0.065(2) Uani 1 1 d . U . . .
O68 O 0.1002(6) 0.7069(6) 0.3350(6) 0.0484(15) Uani 1 1 d . U . . .
O75 O -0.0879(7) 0.8421(7) 0.3394(7) 0.061(2) Uani 1 1 d . U . . .
N1 N 0.3231(8) 0.7571(8) 0.0129(8) 0.0521(19) Uani 1 1 d . U . . .
N6 N 0.1695(8) 0.7502(8) -0.0038(8) 0.051(2) Uani 1 1 d . U . . .
H6 H 0.1426 0.7255 -0.0335 0.062 Uiso 1 1 calc R . . . .
N21 N 0.0201(8) 0.9752(8) 0.2502(8) 0.051(2) Uani 1 1 d . U . . .
N26 N 0.1798(9) 0.9963(8) 0.2332(8) 0.053(2) Uani 1 1 d . U . . .
H26 H 0.2210 1.0306 0.2050 0.064 Uiso 1 1 calc R . . . .
N41 N 0.1714(8) 0.5103(8) 0.2383(8) 0.054(2) Uani 1 1 d . U . . .
N46 N 0.3335(9) 0.4850(8) 0.2505(9) 0.057(2) Uani 1 1 d . U . . .
H46 H 0.3777 0.4531 0.2790 0.068 Uiso 1 1 calc R . . . .
N61 N 0.1905(11) 0.7282(10) 0.4580(9) 0.067(2) Uani 1 1 d . U . . .
N66 N 0.0177(10) 0.7390(10) 0.4880(9) 0.067(2) Uani 1 1 d . U . . .
H66 H -0.0450 0.7631 0.5223 0.081 Uiso 1 1 calc R . . . .
C13 C -0.1701(11) 0.8729(13) 0.0725(11) 0.064(3) Uani 1 1 d . U . . .
C9 C 0.0000(10) 0.7999(11) 0.0880(10) 0.055(2) Uani 1 1 d . U . . .
C2 C 0.2714(10) 0.7352(10) -0.0321(10) 0.052(2) Uani 1 1 d . U . . .
C12 C -0.1966(11) 0.7911(13) 0.1060(11) 0.066(3) Uani 1 1 d . U . . .
H12 H -0.2621 0.7874 0.1106 0.079 Uiso 1 1 calc R . . . .
C4 C 0.4522(11) 0.6943(11) -0.1102(11) 0.060(3) Uani 1 1 d . U . . .
H4 H 0.5205 0.6731 -0.1479 0.072 Uiso 1 1 calc R . . . .
C10 C -0.0290(10) 0.7159(11) 0.1271(10) 0.056(2) Uani 1 1 d . U . . .
C5 C 0.4241(10) 0.7331(10) -0.0320(11) 0.058(2) Uani 1 1 d . U . . .
H5 H 0.4720 0.7435 -0.0084 0.070 Uiso 1 1 calc R . . . .
C7 C 0.1020(10) 0.8053(11) 0.0736(9) 0.053(2) Uani 1 1 d . U . . .
H7 H 0.1019 0.8723 0.0576 0.063 Uiso 1 1 calc R . . . .
C11 C -0.1263(11) 0.7139(12) 0.1330(11) 0.061(3) Uani 1 1 d . U . . .
H11 H -0.1455 0.6582 0.1561 0.074 Uiso 1 1 calc R . . . .
C14 C -0.0730(10) 0.8778(12) 0.0654(10) 0.057(2) Uani 1 1 d . U . . .
H14 H -0.0566 0.9352 0.0448 0.068 Uiso 1 1 calc R . . . .
C22 C 0.0856(10) 1.0235(10) 0.2245(10) 0.054(2) Uani 1 1 d . U . . .
C24 C -0.0764(11) 1.1059(11) 0.1906(11) 0.060(3) Uani 1 1 d . U . . .
H24 H -0.1337 1.1461 0.1740 0.072 Uiso 1 1 calc R . . . .
C25 C -0.0697(10) 1.0207(10) 0.2314(10) 0.054(2) Uani 1 1 d . U . . .
H25 H -0.1238 0.9931 0.2466 0.065 Uiso 1 1 calc R . . . .
C27 C 0.2170(10) 0.9136(9) 0.2864(9) 0.049(2) Uani 1 1 d . U . . .
H27 H 0.1790 0.9253 0.3517 0.059 Uiso 1 1 calc R . . . .
C29 C 0.3260(10) 0.8985(10) 0.2740(10) 0.054(2) Uani 1 1 d . U . . .
C30 C 0.4005(10) 0.8643(10) 0.1917(10) 0.053(2) Uani 1 1 d . U . . .
C31 C 0.5036(11) 0.8509(11) 0.1827(11) 0.062(3) Uani 1 1 d . U . . .
H31 H 0.5546 0.8270 0.1286 0.074 Uiso 1 1 calc R . . . .
C32 C 0.5312(11) 0.8724(11) 0.2525(11) 0.063(3) Uani 1 1 d . U . . .
H32 H 0.6008 0.8634 0.2463 0.075 Uiso 1 1 calc R . . . .
C33 C 0.4586(12) 0.9059(12) 0.3284(12) 0.067(3) Uani 1 1 d . U . . .
C34 C 0.3567(11) 0.9165(11) 0.3422(11) 0.060(3) Uani 1 1 d . U . . .
H34 H 0.3079 0.9362 0.3987 0.072 Uiso 1 1 calc R . . . .
C42 C 0.2480(11) 0.4628(10) 0.2652(11) 0.057(2) Uani 1 1 d . U . . .
C44 C 0.1121(12) 0.3853(11) 0.3153(12) 0.070(3) Uani 1 1 d . U . . .
H44 H 0.0665 0.3481 0.3394 0.083 Uiso 1 1 calc R . . . .
C45 C 0.0922(11) 0.4696(11) 0.2659(11) 0.062(3) Uani 1 1 d . U . . .
H45 H 0.0299 0.4972 0.2521 0.074 Uiso 1 1 calc R . . . .
C47 C 0.3535(9) 0.5634(9) 0.1860(10) 0.049(2) Uani 1 1 d . U . . .
H47 H 0.3608 0.5473 0.1240 0.059 Uiso 1 1 calc R . . . .
C49 C 0.4509(10) 0.5787(10) 0.1854(11) 0.055(2) Uani 1 1 d . U . . .
C50 C 0.4566(11) 0.6135(11) 0.2622(12) 0.062(2) Uani 1 1 d . U . . .
C51 C 0.5521(11) 0.6253(12) 0.2538(13) 0.070(3) Uani 1 1 d . U . . .
H51 H 0.5598 0.6500 0.3026 0.084 Uiso 1 1 calc R . . . .
C52 C 0.6331(12) 0.6024(13) 0.1784(13) 0.074(3) Uani 1 1 d . U . . .
H52 H 0.6960 0.6105 0.1762 0.089 Uiso 1 1 calc R . . . .
C53 C 0.6261(13) 0.5678(14) 0.1052(14) 0.076(3) Uani 1 1 d . U . . .
C54 C 0.5332(11) 0.5534(11) 0.1099(12) 0.064(3) Uani 1 1 d . U . . .
H54 H 0.5277 0.5265 0.0613 0.077 Uiso 1 1 calc R . . . .
C62 C 0.0964(14) 0.7563(15) 0.5045(13) 0.082(3) Uani 1 1 d . U . . .
C64 C 0.2064(18) 0.807(2) 0.5612(16) 0.109(4) Uani 1 1 d . U . . .
H64 H 0.2401 0.8332 0.5893 0.131 Uiso 1 1 calc R . . . .
C65 C 0.2495(15) 0.7571(15) 0.4923(13) 0.085(3) Uani 1 1 d . U . . .
H65 H 0.3213 0.7405 0.4657 0.102 Uiso 1 1 calc R . . . .
C67 C 0.0364(11) 0.6806(11) 0.4135(10) 0.056(2) Uani 1 1 d . U . . .
H67 H 0.0703 0.6144 0.4306 0.068 Uiso 1 1 calc R . . . .
C69 C -0.0658(11) 0.6834(11) 0.4056(10) 0.059(2) Uani 1 1 d . U . . .
C70 C -0.1191(11) 0.7656(11) 0.3637(11) 0.062(2) Uani 1 1 d . U . . .
C71 C -0.2096(12) 0.7629(12) 0.3553(13) 0.070(3) Uani 1 1 d . U . . .
H71 H -0.2466 0.8149 0.3259 0.084 Uiso 1 1 calc R . . . .
C72 C -0.2487(13) 0.6870(12) 0.3880(13) 0.072(3) Uani 1 1 d . U . . .
H72 H -0.3125 0.6890 0.3825 0.086 Uiso 1 1 calc R . . . .
C73 C -0.1980(12) 0.6124(12) 0.4265(12) 0.069(3) Uani 1 1 d . U . . .
C74 C -0.1039(11) 0.6096(11) 0.4336(11) 0.061(3) Uani 1 1 d . U . . .
H74 H -0.0659 0.5544 0.4586 0.074 Uiso 1 1 calc R . . . .
S81 S 0.3515(3) 1.1786(3) 0.1583(3) 0.0727(11) Uani 1 1 d . U . . .
O82 O 0.2626(10) 1.1485(8) 0.2124(9) 0.083(3) Uani 1 1 d . U . . .
C83 C 0.4226(16) 1.0956(15) 0.0822(16) 0.093(4) Uani 1 1 d . U . . .
H83A H 0.4837 1.1128 0.0440 0.140 Uiso 1 1 calc R . . . .
H83B H 0.4426 1.0349 0.1143 0.140 Uiso 1 1 calc R . . . .
H83C H 0.3828 1.0911 0.0442 0.140 Uiso 1 1 calc R . . . .
C84 C 0.434(3) 1.136(2) 0.227(2) 0.074(6) Uani 0.50(3) 1 d . U P A 1
H84A H 0.4980 1.1526 0.1966 0.111 Uiso 0.50(3) 1 calc R . P A 1
H84B H 0.4016 1.1647 0.2857 0.111 Uiso 0.50(3) 1 calc R . P A 1
H84C H 0.4492 1.0677 0.2358 0.111 Uiso 0.50(3) 1 calc R . P A 1
C84A C 0.299(3) 1.238(3) 0.077(3) 0.088(7) Uani 0.50(3) 1 d . U P A 2
H84D H 0.3532 1.2372 0.0199 0.131 Uiso 0.50(3) 1 d R . P A 2
H84E H 0.2521 1.2064 0.0712 0.131 Uiso 0.50(3) 1 d R . P A 2
H84F H 0.2606 1.3040 0.0917 0.131 Uiso 0.50(3) 1 d R . P A 2
S85 S 0.1057(8) 0.5900(6) -0.1374(8) 0.120(3) Uani 0.755(13) 1 d D U P B 1
S85A S 0.0560(16) 0.6459(16) -0.1724(15) 0.123(4) Uani 0.245(13) 1 d D U P B 2
O86 O 0.1147(13) 0.6855(10) -0.1314(13) 0.112(3) Uani 1 1 d D U . . .
C87 C -0.0143(19) 0.5937(18) -0.093(2) 0.135(4) Uani 1 1 d D U . . .
H87A H -0.0223 0.5321 -0.0961 0.202 Uiso 0.755(13) 1 calc R . P B 1
H87B H -0.0376 0.6102 -0.0297 0.202 Uiso 0.755(13) 1 calc R . P B 1
H87C H -0.0547 0.6411 -0.1269 0.202 Uiso 0.755(13) 1 calc R . P B 1
H87D H -0.0527 0.5678 -0.1187 0.202 Uiso 0.245(13) 1 calc R . P B 2
H87E H 0.0287 0.5428 -0.0642 0.202 Uiso 0.245(13) 1 calc R . P B 2
H87F H -0.0617 0.6387 -0.0478 0.202 Uiso 0.245(13) 1 calc R . P B 2
C88 C 0.136(2) 0.5678(18) -0.2427(18) 0.133(4) Uani 1 1 d D U . . .
H88A H 0.1300 0.5056 -0.2466 0.200 Uiso 0.755(13) 1 calc R . P B 1
H88B H 0.0898 0.6153 -0.2715 0.200 Uiso 0.755(13) 1 calc R . P B 1
H88C H 0.2061 0.5692 -0.2738 0.200 Uiso 0.755(13) 1 calc R . P B 1
H88D H 0.0986 0.5418 -0.2696 0.200 Uiso 0.245(13) 1 calc R . P B 2
H88E H 0.1820 0.5970 -0.2907 0.200 Uiso 0.245(13) 1 calc R . P B 2
H88F H 0.1753 0.5174 -0.2105 0.200 Uiso 0.245(13) 1 calc R . P B 2
O89 O -0.1699(12) 0.8405(10) 0.6001(12) 0.114(6) Uani 1 1 d . U . . .
O90 O -0.2341(14) 0.9689(11) 0.4555(11) 0.115(5) Uani 1 1 d . U . . .

loop_
_atom_site_aniso_label
_atom_site_aniso_U_11
_atom_site_aniso_U_22
_atom_site_aniso_U_33
_atom_site_aniso_U_23
_atom_site_aniso_U_13
_atom_site_aniso_U_12
Br16 0.0456(9) 0.1128(15) 0.1144(16) 0.0115(12) -0.0360(10) -0.0192(9)
Br36 0.0721(13) 0.202(3) 0.126(2) -0.074(2) -0.0424(13) -0.0346(16)
Br56 0.0582(12) 0.202(3) 0.1156(19) -0.0276(19) 0.0095(12) -0.0697(16)
Br76 0.0908(14) 0.0885(13) 0.1328(19) 0.0117(12) -0.0437(13) -0.0588(11)
Cu1 0.0353(9) 0.0583(10) 0.0618(11) -0.0056(8) -0.0142(8) -0.0248(8)
Cu2 0.0327(9) 0.0616(11) 0.0551(10) -0.0044(8) -0.0120(8) -0.0251(8)
Cu3 0.0334(9) 0.0569(10) 0.0591(11) -0.0040(8) -0.0084(8) -0.0216(8)
Cu4 0.0404(10) 0.0607(11) 0.0583(11) -0.0067(8) -0.0168(8) -0.0219(8)
S3 0.0491(18) 0.083(2) 0.064(2) -0.0174(17) -0.0089(16) -0.0293(17)
S23 0.0487(18) 0.0643(19) 0.065(2) 0.0032(15) -0.0195(16) -0.0228(15)
S43 0.059(2) 0.0557(18) 0.086(3) 0.0002(17) -0.0114(19) -0.0240(16)
S63 0.108(4) 0.184(5) 0.104(4) -0.075(4) 0.000(3) -0.070(4)
O8 0.036(3) 0.063(3) 0.054(3) -0.004(3) -0.016(3) -0.024(3)
O15 0.041(4) 0.071(4) 0.073(5) -0.007(4) -0.017(3) -0.026(3)
O28 0.037(3) 0.053(3) 0.053(3) -0.007(3) -0.013(3) -0.023(2)
O35 0.035(3) 0.074(4) 0.059(4) -0.009(3) -0.012(3) -0.023(3)
O48 0.037(3) 0.054(3) 0.063(3) -0.006(3) -0.016(3) -0.021(2)
O55 0.048(4) 0.080(5) 0.076(4) -0.010(4) -0.025(3) -0.022(3)
O68 0.038(3) 0.058(3) 0.054(3) -0.003(3) -0.012(3) -0.021(3)
O75 0.038(3) 0.064(4) 0.076(5) 0.009(4) -0.009(3) -0.024(3)
N1 0.041(3) 0.065(4) 0.059(4) -0.006(3) -0.015(3) -0.024(3)
N6 0.042(4) 0.068(5) 0.057(4) -0.007(4) -0.017(3) -0.028(3)
N21 0.040(4) 0.058(4) 0.055(5) -0.004(3) -0.010(3) -0.020(3)
N26 0.047(4) 0.058(4) 0.062(5) -0.001(4) -0.017(4) -0.026(3)
N41 0.042(4) 0.058(4) 0.067(5) -0.008(3) -0.012(4) -0.024(3)
N46 0.041(4) 0.053(4) 0.076(5) -0.001(4) -0.014(4) -0.018(3)
N61 0.068(4) 0.086(5) 0.060(4) -0.015(4) -0.015(3) -0.039(4)
N66 0.061(5) 0.082(6) 0.065(5) -0.016(4) -0.008(4) -0.034(4)
C13 0.040(4) 0.094(5) 0.063(6) -0.003(5) -0.018(4) -0.025(4)
C9 0.042(4) 0.076(4) 0.055(5) -0.009(4) -0.015(3) -0.025(3)
C2 0.044(4) 0.066(5) 0.056(4) -0.007(4) -0.015(3) -0.027(3)
C12 0.044(5) 0.096(6) 0.065(6) -0.005(5) -0.018(4) -0.029(4)
C4 0.047(4) 0.070(6) 0.066(5) -0.013(4) -0.010(4) -0.024(4)
C10 0.044(4) 0.074(4) 0.059(5) -0.009(4) -0.016(4) -0.023(3)
C5 0.043(4) 0.067(6) 0.071(5) -0.010(4) -0.014(4) -0.025(4)
C7 0.042(4) 0.069(5) 0.056(4) -0.002(3) -0.017(3) -0.027(3)
C11 0.044(4) 0.085(5) 0.065(6) -0.008(5) -0.017(4) -0.031(4)
C14 0.041(4) 0.084(5) 0.053(5) -0.010(4) -0.014(4) -0.025(4)
C22 0.045(4) 0.062(4) 0.058(5) -0.002(4) -0.015(3) -0.024(3)
C24 0.047(5) 0.069(5) 0.064(6) 0.003(4) -0.017(4) -0.022(4)
C25 0.043(4) 0.066(5) 0.057(5) -0.003(4) -0.012(4) -0.023(4)
C27 0.046(4) 0.056(4) 0.056(4) -0.005(3) -0.016(3) -0.027(3)
C29 0.049(4) 0.058(5) 0.066(4) -0.006(4) -0.020(3) -0.029(3)
C30 0.044(4) 0.064(5) 0.064(4) -0.005(4) -0.020(3) -0.030(4)
C31 0.047(5) 0.074(6) 0.076(5) -0.011(5) -0.019(4) -0.029(4)
C32 0.049(5) 0.072(6) 0.080(5) -0.018(5) -0.022(4) -0.024(4)
C33 0.055(5) 0.082(6) 0.081(5) -0.024(5) -0.023(4) -0.029(4)
C34 0.053(5) 0.069(6) 0.072(5) -0.012(5) -0.023(4) -0.029(4)
C42 0.044(4) 0.056(4) 0.072(5) -0.002(4) -0.011(4) -0.023(3)
C44 0.059(5) 0.065(5) 0.088(6) -0.001(5) -0.013(5) -0.034(4)
C45 0.048(5) 0.062(5) 0.080(6) -0.006(4) -0.010(4) -0.030(4)
C47 0.039(4) 0.052(4) 0.063(5) -0.005(3) -0.015(3) -0.021(3)
C49 0.038(4) 0.062(5) 0.073(5) 0.002(4) -0.021(3) -0.022(3)
C50 0.046(4) 0.074(5) 0.078(5) -0.005(4) -0.026(3) -0.023(4)
C51 0.045(4) 0.087(7) 0.092(6) -0.009(5) -0.030(4) -0.026(4)
C52 0.050(5) 0.082(7) 0.099(6) -0.002(5) -0.022(4) -0.031(5)
C53 0.050(5) 0.091(6) 0.092(6) -0.002(5) -0.017(4) -0.033(4)
C54 0.045(4) 0.071(6) 0.079(5) -0.004(5) -0.016(4) -0.025(4)
C62 0.074(4) 0.113(6) 0.074(5) -0.031(5) -0.011(4) -0.046(4)
C64 0.097(6) 0.155(8) 0.096(6) -0.055(6) -0.014(5) -0.058(6)
C65 0.081(6) 0.118(7) 0.077(6) -0.029(5) -0.020(5) -0.050(5)
C67 0.050(4) 0.064(5) 0.058(4) -0.005(4) -0.008(3) -0.029(4)
C69 0.050(4) 0.066(4) 0.063(5) -0.005(4) -0.009(4) -0.028(3)
C70 0.048(4) 0.067(4) 0.072(5) 0.004(4) -0.011(4) -0.030(3)
C71 0.053(5) 0.074(5) 0.088(7) 0.006(5) -0.019(5) -0.033(4)
C72 0.054(5) 0.079(5) 0.090(7) 0.005(5) -0.022(5) -0.034(4)
C73 0.056(5) 0.073(5) 0.084(6) -0.001(5) -0.017(5) -0.035(4)
C74 0.051(5) 0.064(5) 0.072(6) -0.004(4) -0.011(4) -0.027(4)
S81 0.069(2) 0.071(2) 0.084(3) -0.0009(19) -0.014(2) -0.0390(19)
O82 0.081(6) 0.073(6) 0.102(7) -0.012(5) -0.009(5) -0.048(5)
C83 0.078(8) 0.096(8) 0.107(9) -0.014(7) -0.010(7) -0.039(7)
C84 0.068(10) 0.071(13) 0.084(10) 0.004(9) -0.009(8) -0.040(9)
C84A 0.071(12) 0.093(12) 0.090(10) -0.003(9) -0.008(9) -0.029(9)
S85 0.144(6) 0.092(4) 0.180(7) 0.006(4) -0.104(6) -0.056(4)
S85A 0.143(8) 0.100(6) 0.176(9) 0.001(6) -0.099(7) -0.054(6)
O86 0.135(8) 0.092(6) 0.163(9) 0.009(5) -0.099(7) -0.055(5)
C87 0.152(8) 0.107(7) 0.185(10) 0.003(7) -0.089(8) -0.056(6)
C88 0.152(9) 0.108(7) 0.183(9) -0.001(6) -0.094(8) -0.054(7)
O89 0.090(10) 0.085(9) 0.128(13) -0.027(9) 0.027(9) -0.025(8)
O90 0.123(13) 0.094(10) 0.104(11) -0.021(8) -0.006(10) -0.023(9)

loop_
_atom_type_symbol
_atom_type_description
_atom_type_scat_dispersion_real
_atom_type_scat_dispersion_imag
_atom_type_scat_source
C C 0.0181 0.0091 'International Tables Vol C Tables 4.2.6.8 and 6.1.1.4'
H H 0.0000 0.0000 'International Tables Vol C Tables 4.2.6.8 and 6.1.1.4'
Br Br -0.6763 1.2805 'International Tables Vol C Tables 4.2.6.8 and 6.1.1.4'
Cu Cu -1.9646 0.5888 'International Tables Vol C Tables 4.2.6.8 and 6.1.1.4'
N N 0.0311 0.0180 'International Tables Vol C Tables 4.2.6.8 and 6.1.1.4'
O O 0.0492 0.0322 'International Tables Vol C Tables 4.2.6.8 and 6.1.1.4'
S S 0.3331 0.5567 'International Tables Vol C Tables 4.2.6.8 and 6.1.1.4'

loop_
_exptl_crystal_face_index_h
_exptl_crystal_face_index_k
_exptl_crystal_face_index_l
_exptl_crystal_face_perp_dist
_exptl_oxdiff_crystal_face_indexfrac_h
_exptl_oxdiff_crystal_face_indexfrac_k
_exptl_oxdiff_crystal_face_indexfrac_l
_exptl_oxdiff_crystal_face_x
_exptl_oxdiff_crystal_face_y
_exptl_oxdiff_crystal_face_z
-2 1 -10 0.0230 -1.9896 0.9959 -10.0064 0.1722 1.0017 0.0426
3 0 10 0.0348 2.9909 0.0042 10.0073 -0.1075 -0.9773 -0.1583
-6 -3 5 0.0800 -6.0079 -2.9892 4.9929 -0.0542 -0.6421 0.7522
8 4 -2 0.0898 8.0065 3.9904 -1.9897 0.0824 0.3750 -0.9261
1 9 2 0.0132 1.0109 9.0188 1.9943 0.9316 -0.1295 -0.1480
-1 -9 -2 0.0132 -1.0109 -9.0188 -1.9943 -0.9316 0.1295 0.1480
-9 -3 -5 0.0883 -8.9988 -2.9934 -5.0143 0.0533 0.3353 0.9104

loop_
_geom_angle_atom_site_label_1
_geom_angle_atom_site_label_2
_geom_angle_atom_site_label_3
_geom_angle
O8 Cu1 O68 81.7(3)
O8 Cu1 N41 172.2(4)
O15 Cu1 O8 94.1(4)
O15 Cu1 O48 172.8(4)
O15 Cu1 O68 114.3(4)
O15 Cu1 N41 93.6(4)
O48 Cu1 O8 84.0(4)
O48 Cu1 O68 72.4(3)
O48 Cu1 N41 88.4(4)
N41 Cu1 O68 94.3(4)
O8 Cu2 O48 72.9(3)
O8 Cu2 N1 90.1(4)
O28 Cu2 O8 84.9(3)
O28 Cu2 O48 82.1(3)
O28 Cu2 N1 174.9(4)
O35 Cu2 O8 171.7(4)
O35 Cu2 O28 94.1(4)
O35 Cu2 O48 115.2(4)
O35 Cu2 N1 91.0(4)
N1 Cu2 O48 95.2(4)
O28 Cu3 O8 74.5(3)
O28 Cu3 N21 89.2(4)
O68 Cu3 O8 82.2(3)
O68 Cu3 O28 84.9(3)
O68 Cu3 N21 174.1(4)
O75 Cu3 O8 112.6(4)
O75 Cu3 O28 172.3(4)
O75 Cu3 O68 93.2(4)
O75 Cu3 N21 92.6(4)
N21 Cu3 O8 96.6(4)
O48 Cu4 O28 82.6(3)
O48 Cu4 O68 83.2(4)
O48 Cu4 N61 171.7(5)
O55 Cu4 O28 112.6(4)
O55 Cu4 O48 94.9(4)
O55 Cu4 O68 172.3(4)
O55 Cu4 N61 93.3(5)
O68 Cu4 O28 74.6(3)
O68 Cu4 N61 88.9(5)
N61 Cu4 O28 93.0(5)
C2 S3 C4 89.1(7)
C22 S23 C24 90.6(7)
C44 S43 C42 88.9(7)
C62 S63 C64 86.4(9)
Cu1 O8 Cu2 108.5(4)
Cu1 O8 Cu3 96.7(4)
Cu2 O8 Cu3 93.1(3)
C7 O8 Cu1 114.9(8)
C7 O8 Cu2 115.0(7)
C7 O8 Cu3 125.4(8)
C10 O15 Cu1 125.0(8)
Cu2 O28 Cu3 106.7(4)
Cu2 O28 Cu4 96.0(3)
Cu3 O28 Cu4 92.1(3)
C27 O28 Cu2 115.5(8)
C27 O28 Cu3 117.6(8)
C27 O28 Cu4 124.7(8)
C30 O35 Cu2 124.4(8)
Cu1 O48 Cu2 93.4(4)
Cu4 O48 Cu1 109.7(4)
Cu4 O48 Cu2 96.0(3)
C47 O48 Cu1 114.6(7)
C47 O48 Cu2 126.2(7)
C47 O48 Cu4 114.1(8)
C50 O55 Cu4 123.6(10)
Cu3 O68 Cu1 95.9(4)
Cu4 O68 Cu1 94.0(3)
Cu4 O68 Cu3 107.5(4)
C67 O68 Cu1 125.8(8)
C67 O68 Cu3 114.5(9)
C67 O68 Cu4 115.6(9)
C70 O75 Cu3 123.5(9)
C2 N1 Cu2 124.6(9)
C2 N1 C5 111.3(12)
C5 N1 Cu2 123.3(9)
C2 N6 H6 118.4
C2 N6 C7 123.2(11)
C7 N6 H6 118.4
C22 N21 Cu3 123.8(10)
C22 N21 C25 113.5(12)
C25 N21 Cu3 122.0(9)
C22 N26 H26 118.2
C22 N26 C27 123.7(11)
C27 N26 H26 118.2
C42 N41 Cu1 125.6(9)
C42 N41 C45 113.3(13)
C45 N41 Cu1 119.4(10)
C42 N46 H46 120.3
C42 N46 C47 119.4(12)
C47 N46 H46 120.3
C62 N61 Cu4 125.0(11)
C62 N61 C65 111.3(14)
C65 N61 Cu4 121.5(12)
C62 N66 H66 119.7
C62 N66 C67 120.6(14)
C67 N66 H66 119.7
C12 C13 Br16 121.6(11)
C12 C13 C14 120.0(15)
C14 C13 Br16 118.4(13)
C10 C9 C7 121.3(13)
C14 C9 C10 118.8(12)
C14 C9 C7 119.9(13)
N1 C2 S3 113.2(10)
N1 C2 N6 124.6(13)
N6 C2 S3 122.2(10)
C13 C12 H12 120.2
C13 C12 C11 119.5(13)
C11 C12 H12 120.2
S3 C4 H4 124.9
C5 C4 S3 110.2(11)
C5 C4 H4 124.9
O15 C10 C9 122.3(12)
O15 C10 C11 119.9(14)
C11 C10 C9 117.8(14)
N1 C5 H5 121.9
C4 C5 N1 116.2(13)
C4 C5 H5 121.9
O8 C7 N6 111.1(11)
O8 C7 C9 113.6(12)
O8 C7 H7 108.1
N6 C7 H7 108.1
C9 C7 N6 107.6(11)
C9 C7 H7 108.1
C12 C11 H11 118.8
C10 C11 C12 122.4(15)
C10 C11 H11 118.8
C13 C14 H14 119.3
C9 C14 C13 121.3(15)
C9 C14 H14 119.3
N21 C22 S23 111.5(11)
N21 C22 N26 126.5(13)
N26 C22 S23 121.9(10)
S23 C24 H24 125.9
C25 C24 S23 108.3(11)
C25 C24 H24 125.9
N21 C25 H25 121.9
C24 C25 N21 116.1(12)
C24 C25 H25 121.9
O28 C27 N26 110.4(10)
O28 C27 H27 107.9
O28 C27 C29 112.8(11)
N26 C27 H27 107.9
N26 C27 C29 109.8(11)
C29 C27 H27 107.9
C30 C29 C27 120.3(12)
C34 C29 C27 120.4(13)
C34 C29 C30 119.3(13)
O35 C30 C29 123.7(11)
O35 C30 C31 117.7(13)
C31 C30 C29 118.5(13)
C30 C31 H31 119.8
C32 C31 C30 120.5(15)
C32 C31 H31 119.8
C31 C32 H32 120.4
C33 C32 C31 119.2(14)
C33 C32 H32 120.4
C32 C33 Br36 118.7(11)
C32 C33 C34 122.5(14)
C34 C33 Br36 118.7(12)
C29 C34 C33 119.9(15)
C29 C34 H34 120.0
C33 C34 H34 120.0
N41 C42 S43 113.9(10)
N41 C42 N46 126.8(13)
N46 C42 S43 119.4(12)
S43 C44 H44 125.0
C45 C44 S43 110.0(11)
C45 C44 H44 125.0
N41 C45 H45 123.1
C44 C45 N41 113.9(14)
C44 C45 H45 123.1
O48 C47 N46 110.0(11)
O48 C47 H47 108.9
O48 C47 C49 110.5(10)
N46 C47 H47 108.9
N46 C47 C49 109.4(11)
C49 C47 H47 108.9
C50 C49 C47 120.2(13)
C54 C49 C47 117.0(13)
C54 C49 C50 122.7(13)
O55 C50 C49 124.3(12)
O55 C50 C51 120.3(15)
C51 C50 C49 115.3(15)
C50 C51 H51 118.9
C52 C51 C50 122.2(16)
C52 C51 H51 118.9
C51 C52 H52 119.2
C51 C52 C53 121.5(14)
C53 C52 H52 119.2
C52 C53 Br56 123.7(12)
C52 C53 C54 119.0(17)
C54 C53 Br56 117.3(14)
C49 C54 C53 119.2(16)
C49 C54 H54 120.4
C53 C54 H54 120.4
N61 C62 S63 114.6(13)
N61 C62 N66 125.9(15)
N66 C62 S63 119.4(14)
S63 C64 H64 125.3
C65 C64 S63 109.4(15)
C65 C64 H64 125.3
N61 C65 H65 120.9
C64 C65 N61 118.3(19)
C64 C65 H65 120.9
O68 C67 N66 111.6(11)
O68 C67 H67 107.7
O68 C67 C69 113.6(12)
N66 C67 H67 107.7
N66 C67 C69 108.2(12)
C69 C67 H67 107.7
C70 C69 C67 118.0(12)
C74 C69 C67 121.5(15)
C74 C69 C70 120.5(14)
O75 C70 C69 123.0(13)
O75 C70 C71 121.5(15)
C71 C70 C69 115.4(13)
C70 C71 H71 118.7
C70 C71 C72 122.7(16)
C72 C71 H71 118.7
C71 C72 H72 119.8
C73 C72 C71 120.4(15)
C73 C72 H72 119.8
C72 C73 Br76 123.1(12)
C72 C73 C74 119.5(15)
C74 C73 Br76 117.4(13)
C69 C74 C73 121.4(16)
C69 C74 H74 119.3
C73 C74 H74 119.3
O82 S81 C83 106.4(9)
O82 S81 C84 102.2(12)
O82 S81 C84A 95.0(15)
C83 S81 C84 92.3(15)
C83 S81 C84A 86.7(16)
S81 C83 H83A 109.5
S81 C83 H83B 109.5
S81 C83 H83C 109.5
H83A C83 H83B 109.5
H83A C83 H83C 109.5
H83B C83 H83C 109.5
S81 C84 H84A 109.5
S81 C84 H84B 109.5
S81 C84 H84C 109.5
H84A C84 H84B 109.5
H84A C84 H84C 109.5
H84B C84 H84C 109.5
S81 C84A H84D 108.4
S81 C84A H84E 108.3
S81 C84A H84F 111.7
H84D C84A H84E 110.7
H84D C84A H84F 108.9
H84E C84A H84F 108.8
O86 S85 C87 107.8(13)
O86 S85 C88 109.4(13)
C88 S85 C87 106.0(15)
O86 S85A C87 108.6(16)
O86 S85A C88 108.9(16)
C87 S85A C88 107.4(17)
S85 C87 H87A 109.5
S85 C87 H87B 109.5
S85 C87 H87C 109.5
S85A C87 H87D 109.5
S85A C87 H87E 109.5
S85A C87 H87F 109.5
H87A C87 H87B 109.5
H87A C87 H87C 109.5
H87B C87 H87C 109.5
H87D C87 H87E 109.5
H87D C87 H87F 109.5
H87E C87 H87F 109.5
S85 C88 H88A 109.5
S85 C88 H88B 109.5
S85 C88 H88C 109.5
S85A C88 H88D 109.5
S85A C88 H88E 109.5
S85A C88 H88F 109.5
H88A C88 H88B 109.5
H88A C88 H88C 109.5
H88B C88 H88C 109.5
H88D C88 H88E 109.5
H88D C88 H88F 109.5
H88E C88 H88F 109.5

loop_
_geom_bond_atom_site_label_1
_geom_bond_atom_site_label_2
_geom_bond_distance
Br16 C13 1.901(17)
Br36 C33 1.922(15)
Br56 C53 1.921(19)
Br76 C73 1.916(15)
Cu1 O8 1.965(9)
Cu1 O15 1.909(9)
Cu1 O48 1.963(8)
Cu1 O68 2.400(9)
Cu1 N41 2.000(12)
Cu2 O8 1.973(8)
Cu2 O28 1.966(9)
Cu2 O35 1.900(8)
Cu2 O48 2.409(9)
Cu2 N1 1.990(12)
Cu3 O8 2.378(9)
Cu3 O28 1.985(8)
Cu3 O68 1.969(9)
Cu3 O75 1.925(9)
Cu3 N21 2.015(11)
Cu4 O28 2.401(9)
Cu4 O48 1.955(9)
Cu4 O55 1.912(10)
Cu4 O68 1.962(8)
Cu4 N61 1.995(13)
S3 C2 1.718(14)
S3 C4 1.731(14)
S23 C22 1.736(15)
S23 C24 1.754(14)
S43 C42 1.764(14)
S43 C44 1.743(17)
S63 C62 1.745(17)
S63 C64 1.79(2)
O8 C7 1.388(16)
O15 C10 1.309(18)
O28 C27 1.382(14)
O35 C30 1.292(16)
O48 C47 1.406(16)
O55 C50 1.290(19)
O68 C67 1.364(17)
O75 C70 1.326(17)
N1 C2 1.323(17)
N1 C5 1.356(18)
N6 H6 0.8800
N6 C2 1.351(17)
N6 C7 1.454(19)
N21 C22 1.303(17)
N21 C25 1.373(18)
N26 H26 0.8800
N26 C22 1.346(18)
N26 C27 1.447(18)
N41 C42 1.281(19)
N41 C45 1.389(17)
N46 H46 0.8800
N46 C42 1.326(18)
N46 C47 1.470(18)
N61 C62 1.28(2)
N61 C65 1.35(2)
N66 H66 0.8800
N66 C62 1.36(2)
N66 C67 1.468(19)
C13 C12 1.38(2)
C13 C14 1.403(19)
C9 C10 1.44(2)
C9 C7 1.452(18)
C9 C14 1.40(2)
C12 H12 0.9500
C12 C11 1.40(2)
C4 H4 0.9500
C4 C5 1.32(2)
C10 C11 1.397(19)
C5 H5 0.9500
C7 H7 1.0000
C11 H11 0.9500
C14 H14 0.9500
C24 H24 0.9500
C24 C25 1.33(2)
C25 H25 0.9500
C27 H27 1.0000
C27 C29 1.477(18)
C29 C30 1.42(2)
C29 C34 1.38(2)
C30 C31 1.407(19)
C31 H31 0.9500
C31 C32 1.40(2)
C32 H32 0.9500
C32 C33 1.34(2)
C33 C34 1.38(2)
C34 H34 0.9500
C44 H44 0.9500
C44 C45 1.38(2)
C45 H45 0.9500
C47 H47 1.0000
C47 C49 1.502(16)
C49 C50 1.42(2)
C49 C54 1.37(2)
C50 C51 1.417(19)
C51 H51 0.9500
C51 C52 1.36(3)
C52 H52 0.9500
C52 C53 1.37(3)
C53 C54 1.41(2)
C54 H54 0.9500
C64 H64 0.9500
C64 C65 1.27(3)
C65 H65 0.9500
C67 H67 1.0000
C67 C69 1.52(2)
C69 C70 1.43(2)
C69 C74 1.35(2)
C70 C71 1.38(2)
C71 H71 0.9500
C71 C72 1.39(2)
C72 H72 0.9500
C72 C73 1.32(2)
C73 C74 1.40(2)
C74 H74 0.9500
S81 O82 1.457(12)
S81 C83 1.69(2)
S81 C84 1.78(4)
S81 C84A 1.70(4)
C83 H83A 0.9800
C83 H83B 0.9800
C83 H83C 0.9800
C84 H84A 0.9800
C84 H84B 0.9800
C84 H84C 0.9800
C84A H84D 0.9722
C84A H84E 0.9731
C84A H84F 0.9947
S85 O86 1.503(15)
S85 C87 1.63(2)
S85 C88 1.62(2)
S85A O86 1.516(19)
S85A C87 1.61(2)
S85A C88 1.62(2)
C87 H87A 0.9800
C87 H87B 0.9800
C87 H87C 0.9800
C87 H87D 0.9800
C87 H87E 0.9800
C87 H87F 0.9800
C88 H88A 0.9800
C88 H88B 0.9800
C88 H88C 0.9800
C88 H88D 0.9800
C88 H88E 0.9800
C88 H88F 0.9800

loop_
_geom_hbond_atom_site_label_D
_geom_hbond_atom_site_label_H
_geom_hbond_atom_site_label_A
_geom_hbond_distance_DH
_geom_hbond_distance_HA
_geom_hbond_distance_DA
_geom_hbond_angle_DHA
N6 H6 O86 0.88 1.93 2.779(17) 161.5
N26 H26 O82 0.88 2.08 2.841(15) 144.6
N66 H66 O89 0.88 1.94 2.800(19) 165.9

loop_
_geom_torsion_atom_site_label_1
_geom_torsion_atom_site_label_2
_geom_torsion_atom_site_label_3
_geom_torsion_atom_site_label_4
_geom_torsion
Br16 C13 C12 C11 -177.6(12)
Br16 C13 C14 C9 -179.2(11)
Br36 C33 C34 C29 176.2(12)
Br56 C53 C54 C49 -178.9(12)
Br76 C73 C74 C69 -176.5(13)
Cu1 O8 C7 N6 -59.6(11)
Cu1 O8 C7 C9 61.9(14)
Cu1 O15 C10 C9 24.5(19)
Cu1 O15 C10 C11 -157.6(11)
Cu1 O48 C47 N46 -70.9(12)
Cu1 O48 C47 C49 168.2(9)
Cu1 O68 C67 N66 -175.0(9)
Cu1 O68 C67 C69 -52.3(16)
Cu1 N41 C42 S43 166.6(7)
Cu1 N41 C42 N46 -14(2)
Cu1 N41 C45 C44 -167.0(11)
Cu2 O8 C7 N6 67.4(11)
Cu2 O8 C7 C9 -171.1(10)
Cu2 O28 C27 N26 62.4(12)
Cu2 O28 C27 C29 -60.9(13)
Cu2 O35 C30 C29 -27.0(19)
Cu2 O35 C30 C31 150.5(11)
Cu2 O48 C47 N46 174.7(7)
Cu2 O48 C47 C49 53.7(14)
Cu2 N1 C2 S3 -172.8(7)
Cu2 N1 C2 N6 9(2)
Cu2 N1 C5 C4 171.2(11)
Cu3 O8 C7 N6 -178.8(7)
Cu3 O8 C7 C9 -57.3(15)
Cu3 O28 C27 N26 -65.1(12)
Cu3 O28 C27 C29 171.7(9)
Cu3 O68 C67 N66 -57.0(14)
Cu3 O68 C67 C69 65.6(13)
Cu3 O75 C70 C69 35(2)
Cu3 O75 C70 C71 -149.4(14)
Cu3 N21 C22 S23 169.7(6)
Cu3 N21 C22 N26 -9(2)
Cu3 N21 C25 C24 -170.7(11)
Cu4 O28 C27 N26 -179.5(7)
Cu4 O28 C27 C29 57.3(14)
Cu4 O48 C47 N46 56.7(11)
Cu4 O48 C47 C49 -64.3(13)
Cu4 O55 C50 C49 -25(2)
Cu4 O55 C50 C51 150.3(13)
Cu4 O68 C67 N66 68.9(14)
Cu4 O68 C67 C69 -168.5(9)
Cu4 N61 C62 S63 -163.8(10)
Cu4 N61 C62 N66 17(3)
Cu4 N61 C65 C64 163(2)
S3 C4 C5 N1 1.4(18)
S23 C24 C25 N21 0.8(17)
S43 C44 C45 N41 0.0(18)
S63 C64 C65 N61 2(3)
O15 C10 C11 C12 179.3(14)
O28 Cu2 O35 C30 12.4(11)
O28 C27 C29 C30 50.0(18)
O28 C27 C29 C34 -129.4(14)
O35 C30 C31 C32 -178.7(14)
O48 Cu2 O35 C30 -70.8(12)
O48 C47 C49 C50 52.7(18)
O48 C47 C49 C54 -130.2(14)
O55 C50 C51 C52 -177.3(16)
O68 C67 C69 C70 -47.9(19)
O68 C67 C69 C74 129.4(15)
O75 C70 C71 C72 -173.8(16)
N1 Cu2 O35 C30 -167.0(11)
N26 C27 C29 C30 -73.6(16)
N26 C27 C29 C34 107.0(15)
N46 C47 C49 C50 -68.6(17)
N46 C47 C49 C54 108.4(15)
N66 C67 C69 C70 76.7(17)
N66 C67 C69 C74 -106.1(17)
C13 C12 C11 C10 0(2)
C9 C10 C11 C12 -3(2)
C2 S3 C4 C5 -2.2(13)
C2 N1 C5 C4 1(2)
C2 N6 C7 O8 -50.6(17)
C2 N6 C7 C9 -175.5(13)
C12 C13 C14 C9 3(2)
C4 S3 C2 N1 2.6(12)
C4 S3 C2 N6 -179.3(13)
C10 C9 C7 O8 -49.1(18)
C10 C9 C7 N6 74.3(16)
C10 C9 C14 C13 -6(2)
C5 N1 C2 S3 -2.4(16)
C5 N1 C2 N6 179.6(14)
C7 N6 C2 S3 -168.3(11)
C7 N6 C2 N1 10(2)
C7 C9 C10 O15 2(2)
C7 C9 C10 C11 -175.6(14)
C7 C9 C14 C13 175.5(14)
C14 C13 C12 C11 0(2)
C14 C9 C10 O15 -176.4(13)
C14 C9 C10 C11 6(2)
C14 C9 C7 O8 129.6(14)
C14 C9 C7 N6 -107.0(15)
C22 S23 C24 C25 -1.0(12)
C22 N21 C25 C24 -0.1(19)
C22 N26 C27 O28 49.1(17)
C22 N26 C27 C29 174.1(12)
C24 S23 C22 N21 1.0(12)
C24 S23 C22 N26 179.5(13)
C25 N21 C22 S23 -0.7(15)
C25 N21 C22 N26 -179.2(13)
C27 N26 C22 S23 171.2(10)
C27 N26 C22 N21 -10(2)
C27 C29 C30 O35 -3(2)
C27 C29 C30 C31 180.0(13)
C27 C29 C34 C33 -177.2(15)
C29 C30 C31 C32 -1(2)
C30 C29 C34 C33 3(2)
C30 C31 C32 C33 0(2)
C31 C32 C33 Br36 -178.0(12)
C31 C32 C33 C34 3(3)
C32 C33 C34 C29 -5(3)
C34 C29 C30 O35 176.9(14)
C34 C29 C30 C31 -1(2)
C42 S43 C44 C45 0.8(13)
C42 N41 C45 C44 -1(2)
C42 N46 C47 O48 54.8(16)
C42 N46 C47 C49 176.4(13)
C44 S43 C42 N41 -1.5(13)
C44 S43 C42 N46 179.1(14)
C45 N41 C42 S43 1.8(17)
C45 N41 C42 N46 -178.9(15)
C47 N46 C42 S43 169.2(10)
C47 N46 C42 N41 -10(2)
C47 C49 C50 O55 -4(2)
C47 C49 C50 C51 -179.8(14)
C47 C49 C54 C53 178.9(15)
C49 C50 C51 C52 -2(3)
C50 C49 C54 C53 -4(2)
C50 C51 C52 C53 1(3)
C51 C52 C53 Br56 -179.5(14)
C51 C52 C53 C54 -2(3)
C52 C53 C54 C49 3(3)
C54 C49 C50 O55 178.6(15)
C54 C49 C50 C51 3(2)
C62 S63 C64 C65 -2(2)
C62 N61 C65 C64 -1(3)
C62 N66 C67 O68 -48(2)
C62 N66 C67 C69 -173.7(16)
C64 S63 C62 N61 1(2)
C64 S63 C62 N66 -179.0(19)
C65 N61 C62 S63 0(2)
C65 N61 C62 N66 -180(2)
C67 N66 C62 S63 -176.9(13)
C67 N66 C62 N61 3(3)
C67 C69 C70 O75 -6(2)
C67 C69 C70 C71 177.6(15)
C67 C69 C74 C73 179.8(15)
C69 C70 C71 C72 2(3)
C70 C69 C74 C73 -3(3)
C70 C71 C72 C73 -2(3)
C71 C72 C73 Br76 179.1(14)
C71 C72 C73 C74 -1(3)
C72 C73 C74 C69 3(3)
C74 C69 C70 O75 176.3(15)
C74 C69 C70 C71 0(2)

loop_
_platon_squeeze_void_nr
_platon_squeeze_void_average_x
_platon_squeeze_void_average_y
_platon_squeeze_void_average_z
_platon_squeeze_void_volume
_platon_squeeze_void_count_electrons
_platon_squeeze_void_content
1 0.033 0.033 0.528 16 0 ' '
2 -0.041 0.960 0.466 14 -1 ' '
3 0.500 0.500 0.500 347 145 ' '
